data_8101255
loop_
_publ_author_name
'Altmann, Reiner'
'Jurkschat, Klaus'
'Sch\"urmann, Markus'

_publ_section_title
;
Crystal structure of bis[potassium 18-crown-6-1,2-bis(dimethylfluorostannyl) 
benzene fluoride] pentahydrate, 2{[K&#x00B7;18-Crown-6]^+^[O-C~6~H~4~(SnMe~2~F)
~2~&#x00B7;F]^--^} &#x00B7; 5H~2~O
;
_journal_issue 2
_journal_name_full 'Zeitschrift f\"ur Kristallographie - New Crystal Structures'
_journal_page_first 309
_journal_page_last 311
_journal_volume 215
_journal_year 2000
_chemical_formula_structural
;
 2{[K&#x00B7;18-crown-6]^+^ 
[o-C~6~H~4~(SnMe~2~F)~2~&#x00B7;F]}^-^&#x00B7;5H~2~O
;
_chemical_formula_sum 'C44 H90 F6 K2 O17 Sn4'
_chemical_formula_weight 1558.12
_space_group_IT_number 62
_symmetry_cell_setting orthorhombic
_symmetry_space_group_name_Hall '-P 2ac 2n'
_symmetry_space_group_name_H-M 'P n m a'
_cell_angle_alpha 90.00
_cell_angle_beta 90.00
_cell_angle_gamma 90.00
_cell_formula_units_Z 4
_cell_length_a 17.007(1)
_cell_length_b 21.319(1)
_cell_length_c 18.343(1)
_cell_measurement_temperature 291(1)
_cell_volume 6650.7(6)
_diffrn_ambient_temperature 291(1)
_exptl_crystal_density_diffrn 1.556
_cod_depositor_comments
;
The following automatic conversions were performed:
'_geom_bond_publ_flag' value 'Y' changed to 'y' according to
'/home/saulius/struct/CIF-dictionaries/cif_core.dic' dictionary named
'cif_core.dic' version 2.4.1 from 2010-06-29 (25 times).

Automatic conversion script
Id: cif_fix_enum 1527 2010-12-29 10:47:43Z saulius 
;
_cod_original_sg_symbol_H-M 'P 21 21 21'
_cod_database_code 8101255

loop_
_symmetry_equiv_pos_as_xyz
'x, y, z'
'-x+1/2, -y, z+1/2'
'-x, y+1/2, -z'
'x+1/2, -y+1/2, -z+1/2'
'-x, -y, -z'
'x-1/2, y, -z-1/2'
'x, -y-1/2, z'
'-x-1/2, y-1/2, z-1/2'

loop_
_atom_site_label
_atom_site_type_symbol
_atom_site_fract_x
_atom_site_fract_y
_atom_site_fract_z
_atom_site_U_iso_or_equiv
_atom_site_adp_type
_atom_site_occupancy
_atom_site_symmetry_multiplicity
_atom_site_Wyckoff_symbol
_atom_site_calc_flag
_atom_site_refinement_flags
_atom_site_disorder_assembly
_atom_site_disorder_group
Sn1 Sn 0.12458(2) 0.574267(15) 0.78575(2) 0.05802(14) Uani 1 8 d d . . .
Sn2 Sn 0.16138(2) 0.419828(16) 0.69194(2) 0.06577(15) Uani 1 8 d d . . .
K1 K -0.02007(10) 0.2500 0.45389(9) 0.0631(5) Uani 1 4 c d S . .
K2 K 0.50940(13) 0.2500 0.52753(10) 0.0879(6) Uani 1 4 c d S . .
F1 F 0.05162(19) 0.65132(11) 0.79879(16) 0.0791(9) Uani 1 8 d d . . .
F2 F 0.12215(19) 0.35109(12) 0.62160(18) 0.0883(10) Uani 1 8 d d . . .
F3 F 0.19884(18) 0.49299(13) 0.76832(18) 0.0889(10) Uani 1 8 d d . . .
O1 O -0.0288(5) 0.2500 0.3026(3) 0.115(2) Uani 1 4 c d S . .
O2 O 0.0186(3) 0.2500 0.6001(3) 0.0800(16) Uani 1 4 c d S . .
O3 O 0.2228(4) 0.2500 0.6034(4) 0.105(2) Uani 1 4 c d S . .
O4 O 0.3521(5) 0.2500 0.5204(4) 0.216(5) Uani 1 4 c d S . .
O5 O 0.4085(4) 0.2500 0.3825(3) 0.110(2) Uani 1 4 c d S . .
O11 O 0.1387(3) 0.2500 0.4173(3) 0.0830(17) Uani 1 4 c d S . .
O12 O 0.0528(3) 0.13595(17) 0.4229(2) 0.0789(11) Uani 1 8 d d . . .
O13 O -0.0905(3) 0.13629(15) 0.4994(2) 0.0737(11) Uani 1 8 d d . . .
O14 O -0.1754(3) 0.2500 0.5112(3) 0.0712(15) Uani 1 4 c d S . .
O21 O 0.6235(3) 0.3160(2) 0.4397(3) 0.1130(15) Uani 1 8 d d . . .
O22 O 0.5242(3) 0.3801(2) 0.5329(3) 0.1094(16) Uani 1 8 d d . . .
O23 O 0.4837(4) 0.3165(3) 0.6582(3) 0.142(2) Uani 1 8 d d . . .
C1 C 0.0334(3) 0.5198(2) 0.7363(3) 0.0510(13) Uani 1 8 d d . . .
C2 C 0.0480(3) 0.4617(2) 0.7009(3) 0.0516(13) Uani 1 8 d d . . .
C3 C -0.0166(3) 0.4301(2) 0.6707(3) 0.0589(14) Uani 1 8 d d . . .
H3 H -0.0078 0.3931 0.6451 0.065(8) Uiso 1 8 d calc R . .
C4 C -0.0921(4) 0.4515(3) 0.6773(3) 0.0680(16) Uani 1 8 d d . . .
H4 H -0.1337 0.4285 0.6581 0.065(8) Uiso 1 8 d calc R . .
C5 C -0.1061(3) 0.5079(3) 0.7131(3) 0.0669(16) Uani 1 8 d d . . .
H5 H -0.1571 0.5230 0.7179 0.065(8) Uiso 1 8 d calc R . .
C6 C -0.0437(3) 0.5412(2) 0.7415(3) 0.0617(15) Uani 1 8 d d . . .
H6 H -0.0534 0.5791 0.7648 0.065(8) Uiso 1 8 d calc R . .
C7 C 0.2042(4) 0.6274(3) 0.7219(3) 0.094(2) Uani 1 8 d d . . .
H7A H 0.1765 0.6612 0.6988 0.162(5) Uiso 1 8 d calc R . .
H7B H 0.2273 0.6009 0.6854 0.162(5) Uiso 1 8 d calc R . .
H7C H 0.2448 0.6441 0.7527 0.162(5) Uiso 1 8 d calc R . .
C8 C 0.1459(4) 0.5674(2) 0.8989(3) 0.091(2) Uani 1 8 d d . . .
H8A H 0.0973 0.5590 0.9238 0.162(5) Uiso 1 8 d calc R . .
H8B H 0.1677 0.6061 0.9163 0.162(5) Uiso 1 8 d calc R . .
H8C H 0.1823 0.5338 0.9080 0.162(5) Uiso 1 8 d calc R . .
C9 C 0.2412(4) 0.4557(3) 0.6138(3) 0.104(2) Uani 1 8 d d . . .
H9A H 0.2126 0.4782 0.5769 0.162(5) Uiso 1 8 d calc R . .
H9B H 0.2695 0.4217 0.5918 0.162(5) Uiso 1 8 d calc R . .
H9C H 0.2776 0.4836 0.6373 0.162(5) Uiso 1 8 d calc R . .
C10 C 0.2000(4) 0.3543(3) 0.7705(4) 0.109(2) Uani 1 8 d d . . .
H10A H 0.1571 0.3272 0.7837 0.162(5) Uiso 1 8 d calc R . .
H10B H 0.2184 0.3761 0.8129 0.162(5) Uiso 1 8 d calc R . .
H10C H 0.2420 0.3296 0.7505 0.162(5) Uiso 1 8 d calc R . .
C11 C 0.1619(4) 0.1948(3) 0.3788(4) 0.104(2) Uani 1 8 d d . . .
H11A H 0.2185 0.1940 0.3724 0.162(5) Uiso 1 8 d calc R . .
H11B H 0.1373 0.1935 0.3312 0.162(5) Uiso 1 8 d calc R . .
C12 C 0.1354(5) 0.1390(3) 0.4245(4) 0.101(2) Uani 1 8 d d . . .
H12A H 0.1576 0.1006 0.4050 0.162(5) Uiso 1 8 d calc R . .
H12B H 0.1535 0.1439 0.4744 0.162(5) Uiso 1 8 d calc R . .
C13 C 0.0229(4) 0.0824(3) 0.4598(3) 0.087(2) Uani 1 8 d d . . .
H13A H 0.0408 0.0824 0.5101 0.162(5) Uiso 1 8 d calc R . .
H13B H 0.0420 0.0445 0.4365 0.162(5) Uiso 1 8 d calc R . .
C14 C -0.0632(5) 0.0839(2) 0.4576(3) 0.089(2) Uani 1 8 d d . . .
H14A H -0.0810 0.0878 0.4075 0.162(5) Uiso 1 8 d calc R . .
H14B H -0.0843 0.0453 0.4776 0.162(5) Uiso 1 8 d calc R . .
C15 C -0.1730(4) 0.1395(3) 0.5068(3) 0.0851(19) Uani 1 8 d d . . .
H15A H -0.1923 0.1015 0.5297 0.162(5) Uiso 1 8 d calc R . .
H15B H -0.1972 0.1430 0.4591 0.162(5) Uiso 1 8 d calc R . .
C16 C -0.1942(4) 0.1948(3) 0.5519(3) 0.0894(19) Uani 1 8 d d . . .
H16A H -0.2499 0.1940 0.5633 0.162(5) Uiso 1 8 d calc R . .
H16B H -0.1649 0.1942 0.5973 0.162(5) Uiso 1 8 d calc R . .
C21 C 0.6393(6) 0.2801(3) 0.3797(4) 0.168(4) Uani 1 8 d d . . .
H21A H 0.6021 0.2929 0.3425 0.162(5) Uiso 1 8 d calc R . .
H21B H 0.6908 0.2929 0.3625 0.162(5) Uiso 1 8 d calc R . .
C22 C 0.6001(5) 0.3764(4) 0.4282(5) 0.120(3) Uani 1 8 d d . . .
H22A H 0.5543 0.3765 0.3968 0.162(5) Uiso 1 8 d calc R . .
H22B H 0.6418 0.3989 0.4033 0.162(5) Uiso 1 8 d calc R . .
C23 C 0.5809(6) 0.4093(3) 0.4968(6) 0.132(3) Uani 1 8 d d . . .
H23A H 0.6275 0.4116 0.5271 0.162(5) Uiso 1 8 d calc R . .
H23B H 0.5643 0.4518 0.4858 0.162(5) Uiso 1 8 d calc R . .
C24 C 0.4989(6) 0.4106(4) 0.5946(5) 0.143(4) Uani 1 8 d d . . .
H24A H 0.4685 0.4471 0.5807 0.162(5) Uiso 1 8 d calc R . .
H24B H 0.5442 0.4249 0.6222 0.162(5) Uiso 1 8 d calc R . .
C25 C 0.4513(6) 0.3705(5) 0.6401(5) 0.140(3) Uani 1 8 d d . . .
H25A H 0.4385 0.3931 0.6845 0.162(5) Uiso 1 8 d calc R . .
H25B H 0.4023 0.3620 0.6149 0.162(5) Uiso 1 8 d calc R . .
C26 C 0.4448(7) 0.2792(3) 0.7077(5) 0.208(6) Uani 1 8 d d . . .
H26A H 0.4638 0.2917 0.7554 0.162(5) Uiso 1 8 d calc R . .
H26B H 0.3900 0.2917 0.7055 0.162(5) Uiso 1 8 d calc R . .

loop_
_atom_site_aniso_label
_atom_site_aniso_U_11
_atom_site_aniso_U_22
_atom_site_aniso_U_33
_atom_site_aniso_U_23
_atom_site_aniso_U_13
_atom_site_aniso_U_12
Sn1 0.0593(3) 0.0514(2) 0.0634(3) -0.00535(18) -0.0009(2) -0.01031(19)
Sn2 0.0589(3) 0.0553(2) 0.0832(3) -0.0100(2) -0.0080(2) 0.0075(2)
K1 0.0725(13) 0.0503(9) 0.0664(12) 0.000 0.0034(9) 0.000
K2 0.1141(18) 0.0715(11) 0.0780(14) 0.000 0.0283(13) 0.000
F1 0.100(3) 0.0488(16) 0.088(2) -0.0094(15) 0.0011(19) 0.0016(16)
F2 0.101(3) 0.0629(17) 0.101(3) -0.0256(16) -0.013(2) 0.0071(17)
F3 0.054(2) 0.083(2) 0.130(3) -0.034(2) -0.0236(19) 0.0082(17)
O1 0.194(8) 0.079(4) 0.073(4) 0.000 -0.043(4) 0.000
O2 0.087(4) 0.080(3) 0.073(4) 0.000 -0.012(3) 0.000
O3 0.092(5) 0.089(4) 0.133(5) 0.000 0.012(4) 0.000
O4 0.125(7) 0.435(16) 0.088(6) 0.000 0.006(5) 0.000
O5 0.164(6) 0.071(3) 0.095(5) 0.000 0.059(4) 0.000
O11 0.079(5) 0.093(4) 0.077(4) 0.000 0.015(3) 0.000
O12 0.090(4) 0.065(2) 0.082(3) -0.004(2) -0.006(2) 0.019(2)
O13 0.084(3) 0.060(2) 0.077(3) -0.0026(19) -0.005(2) -0.009(2)
O14 0.068(4) 0.082(4) 0.063(4) 0.000 0.000(3) 0.000
O21 0.132(4) 0.105(4) 0.102(4) 0.006(3) 0.023(3) -0.006(3)
O22 0.131(5) 0.081(3) 0.116(4) 0.000(3) -0.002(4) -0.002(3)
O23 0.211(7) 0.120(4) 0.096(4) -0.005(3) 0.036(4) 0.014(5)
C1 0.051(4) 0.047(3) 0.054(4) 0.003(2) -0.004(3) -0.004(3)
C2 0.051(4) 0.052(3) 0.051(3) 0.002(3) -0.002(3) -0.003(3)
C3 0.064(4) 0.048(3) 0.064(4) -0.003(3) -0.010(3) -0.007(3)
C4 0.052(4) 0.073(4) 0.079(4) 0.006(3) -0.014(3) -0.018(3)
C5 0.042(4) 0.084(4) 0.075(4) 0.012(3) -0.002(3) 0.005(3)
C6 0.058(4) 0.060(3) 0.067(4) -0.002(3) 0.004(3) -0.002(3)
C7 0.091(5) 0.106(5) 0.086(5) -0.002(4) 0.012(4) -0.043(4)
C8 0.110(6) 0.081(4) 0.083(5) 0.007(3) -0.020(4) -0.023(4)
C9 0.080(5) 0.113(5) 0.117(6) -0.002(4) 0.024(4) 0.000(4)
C10 0.111(6) 0.094(4) 0.122(6) -0.002(4) -0.033(5) 0.027(4)
C11 0.088(5) 0.112(5) 0.111(6) -0.021(5) 0.023(4) 0.017(4)
C12 0.105(7) 0.079(4) 0.118(6) -0.018(4) -0.001(5) 0.028(4)
C13 0.122(7) 0.050(3) 0.088(5) -0.002(3) -0.009(4) 0.013(4)
C14 0.127(7) 0.056(4) 0.085(5) -0.006(3) -0.011(4) -0.008(4)
C15 0.083(6) 0.081(4) 0.091(5) 0.005(4) -0.003(4) -0.022(4)
C16 0.091(5) 0.093(5) 0.085(5) 0.006(4) 0.019(4) -0.014(4)
C21 0.259(11) 0.143(7) 0.102(6) -0.021(5) 0.069(7) -0.066(6)
C22 0.139(8) 0.097(6) 0.125(8) 0.037(5) -0.027(6) -0.029(5)
C23 0.157(9) 0.088(6) 0.151(9) 0.011(6) -0.020(7) -0.012(6)
C24 0.217(11) 0.099(6) 0.112(8) -0.026(6) 0.000(7) 0.055(7)
C25 0.186(11) 0.133(8) 0.100(7) -0.028(6) -0.003(7) 0.056(8)
C26 0.294(14) 0.175(11) 0.156(9) 0.010(7) 0.123(9) 0.004(8)

loop_
_geom_bond_atom_site_label_1
_geom_bond_atom_site_label_2
_geom_bond_distance
_geom_bond_site_symmetry_2
_geom_bond_publ_flag
Sn1 F1 2.073(3) . y
Sn1 C8 2.112(5) . y
Sn1 C7 2.118(5) . y
Sn1 C1 2.139(5) . y
Sn1 F3 2.168(3) . y
Sn2 F2 2.063(3) . y
Sn2 C10 2.112(6) . y
Sn2 C9 2.117(6) . y
Sn2 C2 2.131(5) . y
Sn2 F3 2.191(3) . y
K1 O2 2.762(5) . y
K1 O1 2.779(6) . y
K1 O11 2.782(6) . y
K1 O12 2.787(4) 7_565 ?
K1 O12 2.787(4) . y
K1 O13 2.830(4) . y
K1 O13 2.830(4) 7_565 ?
K1 O14 2.843(5) . y
K2 O4 2.678(8) . y
K2 O22 2.786(4) . y
K2 O22 2.786(4) 7_565 ?
K2 O23 2.819(5) . y
K2 O23 2.819(5) 7_565 ?
K2 O21 2.888(5) . y
K2 O21 2.888(5) 7_565 ?
K2 O5 3.165(7) . y
K2 C25 3.441(8) . ?
K2 C25 3.441(8) 7_565 ?
K2 C26 3.538(9) . ?
K2 C26 3.538(9) 7_565 ?
F2 O3 2.772(5) . y
F2 O2 2.811(4) . y
O3 O4 2.675(10) . y
O5 F1 2.691(4) 8_655 y
O11 C11 1.428(6) 7_565 ?
O11 C11 1.428(6) . ?
O12 C12 1.408(7) . ?
O12 C13 1.421(6) . ?
O13 C15 1.412(6) . ?
O13 C14 1.431(6) . ?
O14 C16 1.431(6) 7_565 ?
O14 C16 1.431(6) . ?
O21 C22 1.364(8) . ?
O21 C21 1.368(7) . ?
O22 C23 1.326(9) . ?
O22 C24 1.375(8) . ?
O23 C25 1.318(8) . ?
O23 C26 1.377(8) . ?
C1 C6 1.390(7) . ?
C1 C2 1.420(6) . ?
C2 C3 1.404(7) . ?
C3 C4 1.368(7) . ?
C4 C5 1.390(7) . ?
C5 C6 1.379(7) . ?
C11 C12 1.523(8) . ?
C13 C14 1.465(8) . ?
C15 C16 1.485(7) . ?
C21 C21 1.284(13) 7_565 ?
C22 C23 1.477(9) . ?
C24 C25 1.443(10) . ?
C26 C26 1.244(15) 7_565 ?
